data_7011001
loop_
_publ_author_name
'Lang, Jian-Ping'
'Kawaguchi, Hiroyuki'
'Tatsumi, Kazuyuki'

_publ_section_title
;
 Reactions of tetrathiotungstate and tetrathiomolybdate with
 substituted haloalkanes
;
_journal_issue 12
_journal_name_full 'Journal of the Chemical Society, Dalton Transactions'
_journal_page_first 2573
_journal_paper_doi 10.1039/b106572f
_journal_year 2002
_chemical_formula_sum 'C30 H31 Mo O P S4'
_chemical_formula_weight 662.73
_space_group_IT_number 2
_symmetry_cell_setting triclinic
_symmetry_Int_Tables_number 2
_symmetry_space_group_name_Hall '-P 1'
_symmetry_space_group_name_H-M 'P -1'
_audit_creation_date 'Mon Mar 25 08:52:02 2002'
_audit_creation_method 'by teXsan'
_cell_angle_alpha 100.77(2)
_cell_angle_beta 117.49(1)
_cell_angle_gamma 85.59(2)
_cell_formula_units_Z 2
_cell_length_a 11.123(2)
_cell_length_b 14.434(3)
_cell_length_c 11.027(2)
_cell_measurement_reflns_used 24
_cell_measurement_temperature 296.2
_cell_measurement_theta_max 12.2
_cell_measurement_theta_min 11.1
_cell_volume 1542.7(5)
_computing_cell_refinement 'MSC/AFC Diffractometer Control'
_computing_data_collection 'MSC/AFC Diffractometer Control'
_computing_data_reduction 'teXsan Ver. 1.11'
_computing_publication_material 'teXsan Ver. 1.11'
_computing_structure_refinement 'teXsan Ver. 1.10'
_computing_structure_solution SIR92
_diffrn_measured_fraction_theta_full 1.0018
_diffrn_measured_fraction_theta_max 1.0018
_diffrn_measurement_device_type 'Rigaku AFC7R'
_diffrn_measurement_method \w-2\q
_diffrn_radiation_type 'Mo K\a'
_diffrn_radiation_wavelength 0.7107
_diffrn_reflns_av_R_equivalents 0.013
_diffrn_reflns_limit_h_max 13
_diffrn_reflns_limit_h_min -13
_diffrn_reflns_limit_k_max 0
_diffrn_reflns_limit_k_min -17
_diffrn_reflns_limit_l_max 13
_diffrn_reflns_limit_l_min -12
_diffrn_reflns_number 5672
_diffrn_reflns_theta_full 25.00
_diffrn_reflns_theta_max 25.00
_diffrn_standards_decay_% 2.05
_diffrn_standards_interval_count 150
_diffrn_standards_number 3
_exptl_absorpt_coefficient_mu 0.768
_exptl_absorpt_correction_T_max 0.999
_exptl_absorpt_correction_T_min 0.847
_exptl_absorpt_correction_type psi-scan
_exptl_absorpt_process_details '(North, Phillips & Mathews, 1968)'
_exptl_crystal_colour brown
_exptl_crystal_density_diffrn 1.427
_exptl_crystal_density_method 'not measured'
_exptl_crystal_description prism
_exptl_crystal_size_max 0.500
_exptl_crystal_size_mid 0.450
_exptl_crystal_size_min 0.300
_refine_diff_density_max 0.75
_refine_diff_density_min -0.25
_refine_ls_extinction_method none
_refine_ls_goodness_of_fit_ref 1.862
_refine_ls_hydrogen_treatment noref
_refine_ls_number_parameters 334
_refine_ls_number_reflns 3884
_refine_ls_R_factor_gt 0.0413
_refine_ls_shift/su_max 0.0022
_refine_ls_structure_factor_coef F
_refine_ls_weighting_details 'w = 1/[\s^2^(Fo) + 0.00026|Fo|^2^]'
_refine_ls_weighting_scheme calc
_refine_ls_wR_factor_ref 0.0514
_reflns_number_gt 3884
_reflns_number_total 5435
_reflns_threshold_expression F^2^>3.0\s(F^2^)
_cod_data_source_file b106572f.txt
_cod_data_source_block '[PPh4][MoS4(C6H11O)]'
_cod_original_cell_volume 1542.8(6)
_cod_original_formula_sum 'C30 H31 Mo O P S4 '
_cod_database_code 7011001

loop_
_symmetry_equiv_pos_as_xyz
x,y,z
-x,-y,-z

loop_
_atom_site_label
_atom_site_type_symbol
_atom_site_fract_x
_atom_site_fract_y
_atom_site_fract_z
_atom_site_U_iso_or_equiv
_atom_site_adp_type
_atom_site_occupancy
_atom_site_calc_flag
_atom_site_refinement_flags
_atom_site_disorder_assembly
_atom_site_disorder_group
Mo(1) Mo 0.66045(4) 0.23123(3) 0.38211(5) 0.0581(1) Uani 1.00 d . . .
S(1) S 0.4870(1) 0.3222(1) 0.2411(2) 0.0774(5) Uani 1.00 d . . .
S(2) S 0.8525(1) 0.2763(1) 0.4114(2) 0.0808(5) Uani 1.00 d . . .
S(3) S 0.6613(2) 0.2422(1) 0.5780(2) 0.1016(6) Uani 1.00 d . . .
S(4) S 0.5969(2) 0.0946(1) 0.2603(2) 0.0945(5) Uani 1.00 d . . .
P P 0.0413(1) 0.22248(8) 0.0979(1) 0.0459(3) Uani 1.00 d . . .
O O 0.5930(5) 0.4798(3) 0.1667(5) 0.107(2) Uani 1.00 d . . .
C(1) C 0.5258(6) 0.4433(4) 0.3293(7) 0.092(2) Uani 1.00 d . . .
C(2) C 0.6240(6) 0.4934(4) 0.3051(6) 0.080(2) Uani 1.00 d . . .
C(3) C 0.6390(7) 0.5979(4) 0.3695(7) 0.100(2) Uani 1.00 d . . .
C(4) C 0.7433(9) 0.6432(5) 0.3450(10) 0.128(3) Uani 1.00 d . . .
C(5) C 0.7139(8) 0.6211(5) 0.1970(9) 0.117(3) Uani 1.00 d . . .
C(6) C 0.6915(7) 0.5187(5) 0.1416(7) 0.101(3) Uani 1.00 d . . .
C(7) C 0.1205(4) 0.1607(3) 0.2412(4) 0.047(1) Uani 1.00 d . . .
C(8) C 0.0493(5) 0.0951(3) 0.2619(5) 0.063(2) Uani 1.00 d . . .
C(9) C 0.1193(7) 0.0444(4) 0.3699(6) 0.082(2) Uani 1.00 d . . .
C(10) C 0.2551(7) 0.0569(4) 0.4522(6) 0.076(2) Uani 1.00 d . . .
C(11) C 0.3250(5) 0.1234(4) 0.4350(5) 0.069(2) Uani 1.00 d . . .
C(12) C 0.2587(5) 0.1760(3) 0.3316(5) 0.058(1) Uani 1.00 d . . .
C(13) C 0.1049(4) 0.1817(3) -0.0249(4) 0.046(1) Uani 1.00 d . . .
C(14) C 0.0339(4) 0.2031(3) -0.1589(5) 0.058(1) Uani 1.00 d . . .
C(15) C 0.0801(5) 0.1727(4) -0.2555(5) 0.068(2) Uani 1.00 d . . .
C(16) C 0.1962(6) 0.1212(4) -0.2201(6) 0.075(2) Uani 1.00 d . . .
C(17) C 0.2669(5) 0.1001(4) -0.0897(6) 0.076(2) Uani 1.00 d . . .
C(18) C 0.2211(5) 0.1305(3) 0.0079(5) 0.059(1) Uani 1.00 d . . .
C(19) C 0.0786(4) 0.3462(3) 0.1628(5) 0.051(1) Uani 1.00 d . . .
C(20) C 0.1259(5) 0.4005(3) 0.1031(5) 0.067(2) Uani 1.00 d . . .
C(21) C 0.1515(6) 0.4961(4) 0.1568(7) 0.087(2) Uani 1.00 d . . .
C(22) C 0.1290(6) 0.5355(4) 0.2659(7) 0.087(2) Uani 1.00 d . . .
C(23) C 0.0835(6) 0.4824(4) 0.3260(6) 0.082(2) Uani 1.00 d . . .
C(24) C 0.0590(5) 0.3873(4) 0.2758(5) 0.069(2) Uani 1.00 d . . .
C(25) C -0.1376(4) 0.2007(3) 0.0105(4) 0.050(1) Uani 1.00 d . . .
C(26) C -0.1905(5) 0.1195(3) -0.0864(6) 0.067(2) Uani 1.00 d . . .
C(27) C -0.3275(5) 0.1004(4) -0.1521(6) 0.077(2) Uani 1.00 d . . .
C(28) C -0.4123(5) 0.1605(5) -0.1205(6) 0.091(2) Uani 1.00 d . . .
C(29) C -0.3626(6) 0.2411(6) -0.0246(7) 0.112(3) Uani 1.00 d . . .
C(30) C -0.2247(5) 0.2616(4) 0.0417(6) 0.087(2) Uani 1.00 d . . .
H(1) H 0.4417 0.4781 0.2983 0.1106 Uiso 1.00 calc . . .
H(2) H 0.5636 0.4435 0.4282 0.1106 Uiso 1.00 calc . . .
H(3) H 0.7118 0.4651 0.3526 0.0960 Uiso 1.00 calc . . .
H(4) H 0.5525 0.6288 0.3268 0.1197 Uiso 1.00 calc . . .
H(5) H 0.6689 0.6044 0.4684 0.1197 Uiso 1.00 calc . . .
H(6) H 0.7421 0.7110 0.3720 0.1538 Uiso 1.00 calc . . .
H(7) H 0.8324 0.6197 0.4011 0.1538 Uiso 1.00 calc . . .
H(8) H 0.6331 0.6545 0.1431 0.1401 Uiso 1.00 calc . . .
H(9) H 0.7900 0.6420 0.1883 0.1401 Uiso 1.00 calc . . .
H(10) H 0.7766 0.4864 0.1855 0.1211 Uiso 1.00 calc . . .
H(11) H 0.6609 0.5090 0.0423 0.1211 Uiso 1.00 calc . . .
H(12) H -0.0471 0.0849 0.2023 0.0751 Uiso 1.00 calc . . .
H(13) H 0.0704 -0.0004 0.3868 0.0989 Uiso 1.00 calc . . .
H(14) H 0.3029 0.0184 0.5234 0.0910 Uiso 1.00 calc . . .
H(15) H 0.4212 0.1333 0.4960 0.0827 Uiso 1.00 calc . . .
H(16) H 0.3079 0.2240 0.3209 0.0691 Uiso 1.00 calc . . .
H(17) H -0.0484 0.2397 -0.1837 0.0694 Uiso 1.00 calc . . .
H(18) H 0.0306 0.1877 -0.3483 0.0818 Uiso 1.00 calc . . .
H(19) H 0.2287 0.0995 -0.2884 0.0896 Uiso 1.00 calc . . .
H(20) H 0.3493 0.0636 -0.0656 0.0914 Uiso 1.00 calc . . .
H(21) H 0.2718 0.1154 0.1005 0.0704 Uiso 1.00 calc . . .
H(22) H 0.1413 0.3723 0.0245 0.0809 Uiso 1.00 calc . . .
H(23) H 0.1855 0.5347 0.1159 0.1041 Uiso 1.00 calc . . .
H(24) H 0.1457 0.6024 0.3015 0.1039 Uiso 1.00 calc . . .
H(25) H 0.0682 0.5115 0.4044 0.0983 Uiso 1.00 calc . . .
H(26) H 0.0279 0.3492 0.3199 0.0827 Uiso 1.00 calc . . .
H(27) H -0.1301 0.0754 -0.1083 0.0804 Uiso 1.00 calc . . .
H(28) H -0.3632 0.0438 -0.2210 0.0921 Uiso 1.00 calc . . .
H(29) H -0.5087 0.1465 -0.1660 0.1093 Uiso 1.00 calc . . .
H(30) H -0.4241 0.2840 -0.0028 0.1341 Uiso 1.00 calc . . .
H(31) H -0.1899 0.3187 0.1097 0.1044 Uiso 1.00 calc . . .

loop_
_atom_site_aniso_label
_atom_site_aniso_U_11
_atom_site_aniso_U_22
_atom_site_aniso_U_33
_atom_site_aniso_U_12
_atom_site_aniso_U_13
_atom_site_aniso_U_23
Mo(1) 0.0529(3) 0.0547(3) 0.0625(3) -0.0049(2) 0.0210(2) 0.0111(2)
S(1) 0.0602(8) 0.0736(9) 0.091(1) 0.0005(7) 0.0241(8) 0.0232(8)
S(2) 0.0542(8) 0.103(1) 0.090(1) -0.0008(7) 0.0317(7) 0.0270(9)
S(3) 0.087(1) 0.149(2) 0.0688(10) -0.041(1) 0.0327(9) 0.0081(10)
S(4) 0.107(1) 0.0600(9) 0.088(1) -0.0056(8) 0.0214(9) 0.0045(8)
P 0.0428(6) 0.0422(6) 0.0529(7) -0.0017(5) 0.0222(5) 0.0054(5)
O 0.109(3) 0.107(3) 0.101(3) -0.031(3) 0.041(3) 0.008(3)
C(1) 0.087(4) 0.084(4) 0.114(5) 0.012(3) 0.054(4) 0.016(4)
C(2) 0.085(4) 0.073(4) 0.073(4) -0.008(3) 0.027(3) 0.013(3)
C(3) 0.129(6) 0.063(4) 0.118(5) 0.008(4) 0.070(5) 0.005(3)
C(4) 0.171(8) 0.069(4) 0.163(8) -0.034(5) 0.097(7) -0.012(5)
C(5) 0.134(6) 0.100(5) 0.139(7) -0.017(5) 0.071(6) 0.036(5)
C(6) 0.101(5) 0.108(5) 0.103(5) -0.020(4) 0.054(4) 0.010(4)
C(7) 0.055(3) 0.042(2) 0.050(3) -0.004(2) 0.029(2) 0.002(2)
C(8) 0.069(3) 0.061(3) 0.060(3) -0.018(2) 0.031(3) 0.004(2)
C(9) 0.131(5) 0.059(3) 0.073(4) -0.026(3) 0.056(4) 0.012(3)
C(10) 0.102(5) 0.069(4) 0.058(3) 0.001(3) 0.035(3) 0.018(3)
C(11) 0.069(3) 0.082(4) 0.055(3) 0.005(3) 0.025(3) 0.019(3)
C(12) 0.062(3) 0.061(3) 0.057(3) -0.005(2) 0.031(2) 0.013(2)
C(13) 0.042(2) 0.046(2) 0.051(3) -0.004(2) 0.020(2) 0.008(2)
C(14) 0.050(3) 0.062(3) 0.064(3) -0.003(2) 0.024(2) 0.018(2)
C(15) 0.070(3) 0.085(4) 0.051(3) -0.016(3) 0.023(3) 0.018(3)
C(16) 0.074(4) 0.099(4) 0.063(3) -0.011(3) 0.045(3) 0.001(3)
C(17) 0.063(3) 0.104(4) 0.068(3) 0.018(3) 0.036(3) 0.018(3)
C(18) 0.056(3) 0.069(3) 0.053(3) 0.011(2) 0.027(2) 0.014(2)
C(19) 0.041(2) 0.043(2) 0.060(3) 0.000(2) 0.015(2) 0.008(2)
C(20) 0.064(3) 0.052(3) 0.079(4) -0.004(2) 0.024(3) 0.014(3)
C(21) 0.078(4) 0.059(4) 0.103(5) -0.011(3) 0.015(4) 0.028(3)
C(22) 0.074(4) 0.047(3) 0.091(5) 0.000(3) -0.001(3) 0.006(3)
C(23) 0.084(4) 0.061(3) 0.076(4) 0.000(3) 0.023(3) -0.010(3)
C(24) 0.069(3) 0.059(3) 0.070(3) -0.006(2) 0.028(3) -0.004(3)
C(25) 0.041(2) 0.056(3) 0.054(3) -0.002(2) 0.023(2) 0.004(2)
C(26) 0.055(3) 0.059(3) 0.087(4) -0.009(2) 0.035(3) -0.002(3)
C(27) 0.059(3) 0.085(4) 0.080(4) -0.027(3) 0.026(3) 0.003(3)
C(28) 0.048(3) 0.139(6) 0.081(4) -0.018(4) 0.028(3) 0.002(4)
C(29) 0.052(3) 0.156(7) 0.110(5) 0.011(4) 0.040(4) -0.024(5)
C(30) 0.057(3) 0.107(5) 0.076(4) 0.003(3) 0.028(3) -0.023(3)

loop_
_atom_type_symbol
_atom_type_description
_atom_type_scat_dispersion_real
_atom_type_scat_dispersion_imag
_atom_type_scat_source
C C 0.003 0.002
;International Tables for Crystallography
(1992, Vol. C, Tables 4.2.6.8 and 6.1.1.1)
;
H H 0.000 0.000
;International Tables for Crystallography
(1992, Vol. C, Table 6.1.1.2)
;
Mo Mo -1.683 0.686
;International Tables for Crystallography
(1992, Vol. C, Tables 4.2.6.8 and 6.1.1.1)
;
O O 0.011 0.006
;International Tables for Crystallography
(1992, Vol. C, Tables 4.2.6.8 and 6.1.1.1)
;
P P 0.102 0.094
;International Tables for Crystallography
(1992, Vol. C, Tables 4.2.6.8 and 6.1.1.1)
;
S S 0.125 0.123
;International Tables for Crystallography
(1992, Vol. C, Tables 4.2.6.8 and 6.1.1.1)
;

loop_
_geom_angle_atom_site_label_1
_geom_angle_atom_site_label_2
_geom_angle_atom_site_label_3
_geom_angle
_geom_angle_site_symmetry_1
_geom_angle_site_symmetry_2
_geom_angle_site_symmetry_3
_geom_angle_publ_flag
S(1) Mo(1) S(2) 110.07(6) . . . yes
S(1) Mo(1) S(3) 110.52(7) . . . yes
S(1) Mo(1) S(4) 99.96(6) . . . yes
S(2) Mo(1) S(3) 109.92(6) . . . yes
S(2) Mo(1) S(4) 114.21(7) . . . yes
S(3) Mo(1) S(4) 111.78(7) . . . yes
Mo(1) S(1) C(1) 106.2(2) . . . yes
C(7) P C(13) 110.1(2) . . . yes
C(7) P C(19) 108.2(2) . . . yes
C(7) P C(25) 110.2(2) . . . yes
C(13) P C(19) 109.8(2) . . . yes
C(13) P C(25) 107.5(2) . . . yes
C(19) P C(25) 111.0(2) . . . yes
C(2) O C(6) 113.5(5) . . . yes
S(1) C(1) C(2) 115.4(4) . . . yes
O C(2) C(1) 112.1(5) . . . yes
O C(2) C(3) 112.1(5) . . . yes
C(1) C(2) C(3) 112.1(5) . . . yes
C(2) C(3) C(4) 109.1(5) . . . yes
C(3) C(4) C(5) 111.4(6) . . . yes
C(4) C(5) C(6) 112.0(6) . . . yes
O C(6) C(5) 112.4(6) . . . yes
P C(7) C(8) 121.5(3) . . . yes
P C(7) C(12) 119.1(3) . . . yes
C(8) C(7) C(12) 119.4(4) . . . yes
C(7) C(8) C(9) 118.6(5) . . . yes
C(8) C(9) C(10) 121.0(5) . . . yes
C(9) C(10) C(11) 120.5(5) . . . yes
C(10) C(11) C(12) 119.9(5) . . . yes
C(7) C(12) C(11) 120.4(4) . . . yes
P C(13) C(14) 119.1(3) . . . yes
P C(13) C(18) 122.2(3) . . . yes
C(14) C(13) C(18) 118.7(4) . . . yes
C(13) C(14) C(15) 120.5(4) . . . yes
C(14) C(15) C(16) 119.6(5) . . . yes
C(15) C(16) C(17) 120.7(5) . . . yes
C(16) C(17) C(18) 120.0(5) . . . yes
C(13) C(18) C(17) 120.5(4) . . . yes
P C(19) C(20) 121.9(4) . . . yes
P C(19) C(24) 118.5(4) . . . yes
C(20) C(19) C(24) 119.6(4) . . . yes
C(19) C(20) C(21) 119.3(5) . . . yes
C(20) C(21) C(22) 120.3(6) . . . yes
C(21) C(22) C(23) 120.8(5) . . . yes
C(22) C(23) C(24) 120.0(5) . . . yes
C(19) C(24) C(23) 120.0(5) . . . yes
P C(25) C(26) 120.2(3) . . . yes
P C(25) C(30) 121.1(4) . . . yes
C(26) C(25) C(30) 118.7(4) . . . yes
C(25) C(26) C(27) 121.0(5) . . . yes
C(26) C(27) C(28) 120.0(5) . . . yes
C(27) C(28) C(29) 120.2(5) . . . yes
C(28) C(29) C(30) 120.4(5) . . . yes
C(25) C(30) C(29) 119.7(5) . . . yes

loop_
_geom_bond_atom_site_label_1
_geom_bond_atom_site_label_2
_geom_bond_distance
_geom_bond_site_symmetry_1
_geom_bond_site_symmetry_2
_geom_bond_publ_flag
Mo(1) S(1) 2.338(1) . . yes
Mo(1) S(2) 2.143(2) . . yes
Mo(1) S(3) 2.132(2) . . yes
Mo(1) S(4) 2.131(2) . . yes
S(1) C(1) 1.812(6) . . yes
P C(7) 1.786(4) . . yes
P C(13) 1.789(4) . . yes
P C(19) 1.800(4) . . yes
P C(25) 1.789(4) . . yes
O C(2) 1.379(7) . . yes
O C(6) 1.423(7) . . yes
C(1) C(2) 1.500(8) . . yes
C(2) C(3) 1.530(8) . . yes
C(3) C(4) 1.522(9) . . yes
C(4) C(5) 1.48(1) . . yes
C(5) C(6) 1.483(9) . . yes
C(7) C(8) 1.393(6) . . yes
C(7) C(12) 1.400(6) . . yes
C(8) C(9) 1.394(7) . . yes
C(9) C(10) 1.362(8) . . yes
C(10) C(11) 1.372(7) . . yes
C(11) C(12) 1.371(7) . . yes
C(13) C(14) 1.399(6) . . yes
C(13) C(18) 1.367(6) . . yes
C(14) C(15) 1.374(7) . . yes
C(15) C(16) 1.366(7) . . yes
C(16) C(17) 1.365(7) . . yes
C(17) C(18) 1.381(6) . . yes
C(19) C(20) 1.378(6) . . yes
C(19) C(24) 1.382(7) . . yes
C(20) C(21) 1.391(7) . . yes
C(21) C(22) 1.353(9) . . yes
C(22) C(23) 1.357(8) . . yes
C(23) C(24) 1.378(7) . . yes
C(25) C(26) 1.386(6) . . yes
C(25) C(30) 1.376(6) . . yes
C(26) C(27) 1.375(7) . . yes
C(27) C(28) 1.352(8) . . yes
C(28) C(29) 1.370(8) . . yes
C(29) C(30) 1.389(8) . . yes

loop_
_geom_contact_atom_site_label_1
_geom_contact_atom_site_label_2
_geom_contact_distance
_geom_contact_site_symmetry_1
_geom_contact_site_symmetry_2
_geom_contact_publ_flag
O C(6) 3.414(8) . 2_665 ?
O O 3.424(9) . 2_665 ?
C(20) C(21) 3.562(7) . 2_565 ?
C(21) C(21) 3.56(1) . 2_565 ?

loop_
_geom_torsion_atom_site_label_1
_geom_torsion_atom_site_label_2
_geom_torsion_atom_site_label_3
_geom_torsion_atom_site_label_4
_geom_torsion
_geom_torsion_site_symmetry_1
_geom_torsion_site_symmetry_2
_geom_torsion_site_symmetry_3
_geom_torsion_site_symmetry_4
_geom_torsion_publ_flag
Mo(1) S(1) C(1) C(2) 83.6(5) . . . . yes
S(1) C(1) C(2) O 46.5(7) . . . . yes
S(1) C(1) C(2) C(3) 173.6(4) . . . . yes
S(2) Mo(1) S(1) C(1) -59.0(2) . . . . yes
S(3) Mo(1) S(1) C(1) 62.6(2) . . . . yes
S(4) Mo(1) S(1) C(1) -179.5(2) . . . . yes
P C(7) C(8) C(9) 175.5(4) . . . . yes
P C(7) C(12) C(11) -174.1(4) . . . . yes
P C(13) C(14) C(15) -179.9(4) . . . . yes
P C(13) C(18) C(17) 179.8(4) . . . . yes
P C(19) C(20) C(21) 179.2(4) . . . . yes
P C(19) C(24) C(23) -178.4(4) . . . . yes
P C(25) C(26) C(27) 178.4(4) . . . . yes
P C(25) C(30) C(29) -177.8(6) . . . . yes
O C(2) C(3) C(4) -54.8(8) . . . . yes
O C(6) C(5) C(4) 52.0(9) . . . . yes
C(1) C(2) O C(6) -174.2(5) . . . . yes
C(1) C(2) C(3) C(4) 178.1(6) . . . . yes
C(2) O C(6) C(5) -57.0(8) . . . . yes
C(2) C(3) C(4) C(5) 50.5(9) . . . . yes
C(3) C(2) O C(6) 58.7(7) . . . . yes
C(3) C(4) C(5) C(6) -50.2(9) . . . . yes
C(7) P C(13) C(14) 164.3(3) . . . . yes
C(7) P C(13) C(18) -15.9(4) . . . . yes
C(7) P C(19) C(20) 131.2(4) . . . . yes
C(7) P C(19) C(24) -48.8(4) . . . . yes
C(7) P C(25) C(26) -82.6(4) . . . . yes
C(7) P C(25) C(30) 94.8(5) . . . . yes
C(7) C(8) C(9) C(10) -1.5(8) . . . . yes
C(7) C(12) C(11) C(10) -1.4(8) . . . . yes
C(8) C(7) P C(13) -109.5(4) . . . . yes
C(8) C(7) P C(19) 130.5(4) . . . . yes
C(8) C(7) P C(25) 8.9(4) . . . . yes
C(8) C(7) C(12) C(11) 3.4(7) . . . . yes
C(8) C(9) C(10) C(11) 3.5(9) . . . . yes
C(9) C(8) C(7) C(12) -1.9(7) . . . . yes
C(9) C(10) C(11) C(12) -2.0(9) . . . . yes
C(12) C(7) P C(13) 68.0(4) . . . . yes
C(12) C(7) P C(19) -52.0(4) . . . . yes
C(12) C(7) P C(25) -173.6(3) . . . . yes
C(13) P C(19) C(20) 11.1(4) . . . . yes
C(13) P C(19) C(24) -168.9(4) . . . . yes
C(13) P C(25) C(26) 37.4(5) . . . . yes
C(13) P C(25) C(30) -145.2(5) . . . . yes
C(13) C(14) C(15) C(16) 0.0(7) . . . . yes
C(13) C(18) C(17) C(16) 0.2(8) . . . . yes
C(14) C(13) P C(19) -76.7(4) . . . . yes
C(14) C(13) P C(25) 44.2(4) . . . . yes
C(14) C(13) C(18) C(17) -0.4(7) . . . . yes
C(14) C(15) C(16) C(17) -0.2(8) . . . . yes
C(15) C(14) C(13) C(18) 0.3(7) . . . . yes
C(15) C(16) C(17) C(18) 0.2(9) . . . . yes
C(18) C(13) P C(19) 103.1(4) . . . . yes
C(18) C(13) P C(25) -136.0(4) . . . . yes
C(19) P C(25) C(26) 157.5(4) . . . . yes
C(19) P C(25) C(30) -25.1(5) . . . . yes
C(19) C(20) C(21) C(22) -0.5(8) . . . . yes
C(19) C(24) C(23) C(22) -1.1(8) . . . . yes
C(20) C(19) P C(25) -107.7(4) . . . . yes
C(20) C(19) C(24) C(23) 1.6(7) . . . . yes
C(20) C(21) C(22) C(23) 1.0(9) . . . . yes
C(21) C(20) C(19) C(24) -0.8(7) . . . . yes
C(21) C(22) C(23) C(24) -0.2(9) . . . . yes
C(24) C(19) P C(25) 72.4(4) . . . . yes
C(25) C(26) C(27) C(28) -1.2(9) . . . . yes
C(25) C(30) C(29) C(28) 0(1) . . . . yes
C(26) C(25) C(30) C(29) -0.4(9) . . . . yes
C(26) C(27) C(28) C(29) 0(1) . . . . yes
C(27) C(26) C(25) C(30) 1.0(8) . . . . yes
C(27) C(28) C(29) C(30) 0(1) . . . . yes
C(27) C(28) C(29) C(30) 0(1) . . . . yes
